data_7241379
loop_
_publ_author_name
'Sumimoto, Yuji'
'Iijima, Kodai'
'Yoo, Dongho'
'Kawamoto, Tadashi'
'Le Gal, Yann'
'Lorcy, Dominique'
'Mori, Takehiko'

_publ_section_title
;
 Structures and transistor properties of extended and unsymmetrical
 birhodanines
;
_journal_name_full CrystEngComm
_journal_paper_doi 10.1039/D0CE01133A
_journal_year 2020
_chemical_formula_moiety 'C11 H12 N2 O2 S4'
_chemical_formula_sum 'C11 H12 N2 O2 S4'
_chemical_formula_weight 332.47
_space_group_crystal_system monoclinic
_space_group_IT_number 14
_space_group_name_Hall '-P 2ybc'
_space_group_name_H-M_alt 'P 1 21/c 1'
_atom_sites_solution_hydrogens geom
_atom_sites_solution_primary direct
_atom_sites_solution_secondary difmap
_audit_update_record
;
2020-07-20 deposited with the CCDC.	2020-09-10 downloaded from the CCDC.
;
_cell_angle_alpha 90.0000
_cell_angle_beta 93.773(17)
_cell_angle_gamma 90.0000
_cell_formula_units_Z 4
_cell_length_a 26.578(7)
_cell_length_b 7.813(3)
_cell_length_c 7.2475(12)
_cell_measurement_reflns_used 25
_cell_measurement_temperature 297
_cell_measurement_theta_max 17.48
_cell_measurement_theta_min 15.09
_cell_volume 1501.7(7)
_computing_cell_refinement WinAFC
_computing_data_collection WinAFC
_computing_data_reduction WinAFC
_computing_molecular_graphics 'CrystalStructure 4.3'
_computing_publication_material 'CrystalStructure 4.3 (Rigaku, 2019)'
_computing_structure_refinement 'SHELXL Version 2018/3 (Sheldrick, 2008)'
_computing_structure_solution 'SHELXT Version 2018/2 (Sheldrick, 2014)'
_diffrn_ambient_temperature 297
_diffrn_measured_fraction_theta_full 0.999
_diffrn_measured_fraction_theta_max 0.999
_diffrn_measurement_device_type 'Rigaku AFC7R'
_diffrn_measurement_method \w
_diffrn_radiation_type 'Mo K\a'
_diffrn_radiation_wavelength 0.71069
_diffrn_reflns_av_R_equivalents 0.0196
_diffrn_reflns_av_unetI/netI 0.0470
_diffrn_reflns_Laue_measured_fraction_full 0.999
_diffrn_reflns_Laue_measured_fraction_max 0.999
_diffrn_reflns_limit_h_max 31
_diffrn_reflns_limit_h_min -19
_diffrn_reflns_limit_k_max 9
_diffrn_reflns_limit_k_min 0
_diffrn_reflns_limit_l_max 8
_diffrn_reflns_limit_l_min -8
_diffrn_reflns_number 3359
_diffrn_reflns_point_group_measured_fraction_full 0.999
_diffrn_reflns_point_group_measured_fraction_max 0.999
_diffrn_reflns_theta_full 25.240
_diffrn_reflns_theta_max 25.246
_diffrn_reflns_theta_min 2.718
_diffrn_standards_decay_% -1.244
_diffrn_standards_interval_count 150
_diffrn_standards_number 3
_exptl_absorpt_coefficient_mu 0.630
_exptl_absorpt_correction_T_max 0.939
_exptl_absorpt_correction_T_min 0.818
_exptl_absorpt_correction_type psi-scan
_exptl_absorpt_process_details '(North, Phillips & Mathews, 1968)'
_exptl_crystal_colour orange
_exptl_crystal_density_diffrn 1.470
_exptl_crystal_density_method 'not measured'
_exptl_crystal_description plate
_exptl_crystal_F_000 688.00
_exptl_crystal_size_max 0.700
_exptl_crystal_size_mid 0.600
_exptl_crystal_size_min 0.100
_refine_diff_density_max 0.26
_refine_diff_density_min -0.23
_refine_ls_extinction_method none
_refine_ls_goodness_of_fit_ref 1.018
_refine_ls_hydrogen_treatment constr
_refine_ls_number_parameters 174
_refine_ls_number_reflns 2727
_refine_ls_number_restraints 12
_refine_ls_R_factor_all 0.1071
_refine_ls_R_factor_gt 0.0431
_refine_ls_shift/su_max 0.000
_refine_ls_structure_factor_coef Fsqd
_refine_ls_weighting_details 'w = 1/[\s^2^(Fo^2^)+(0.0595P)^2^+0.4815P] where P=(Fo^2^+2Fc^2^)/3'
_refine_ls_weighting_scheme calc
_refine_ls_wR_factor_gt 0.1140
_refine_ls_wR_factor_ref 0.1402
_reflns_Friedel_coverage 0.000
_reflns_number_gt 1475
_reflns_number_total 2727
_reflns_threshold_expression F^2^>2.0\s(F^2^)
_cod_data_source_file d0ce01133a2.cif
_cod_data_source_block Cytidine_(Rigaku_Master_for_Mo)_CCDC3
_cod_database_code 7241379

loop_
_space_group_symop_id
_space_group_symop_operation_xyz
1 +X,+Y,+Z
2 -X,1/2+Y,1/2-Z
3 -X,-Y,-Z
4 +X,-1/2-Y,-1/2+Z

loop_
_atom_site_label
_atom_site_type_symbol
_atom_site_fract_x
_atom_site_fract_y
_atom_site_fract_z
_atom_site_U_iso_or_equiv
_atom_site_adp_type
_atom_site_occupancy
_atom_site_site_symmetry_order
_atom_site_calc_flag
_atom_site_refinement_flags_posn
_atom_site_refinement_flags_adp
_atom_site_refinement_flags_occupancy
_atom_site_disorder_assembly
_atom_site_disorder_group
S1 S 0.41746(5) 0.38426(16) -0.06669(17) 0.0860(4) Uani 1 1 d . . . . .
S2 S 0.32411(4) 0.39878(13) 0.13058(13) 0.0621(3) Uani 1 1 d . . . . .
S3 S 0.28722(4) 0.60029(12) 0.67309(13) 0.0628(3) Uani 1 1 d . . . . .
S4 S 0.19467(5) 0.60125(15) 0.87600(16) 0.0828(4) Uani 1 1 d . . . . .
O1 O 0.38618(10) 0.6472(3) 0.5377(4) 0.0730(8) Uani 1 1 d . . . . .
O2 O 0.22655(10) 0.3507(3) 0.2651(3) 0.0690(8) Uani 1 1 d . . . . .
N1 N 0.40769(12) 0.5359(4) 0.2609(4) 0.0589(8) Uani 1 1 d . . . . .
N2 N 0.20438(12) 0.4597(4) 0.5429(4) 0.0566(8) Uani 1 1 d . . . . .
C1 C 0.38785(15) 0.4451(5) 0.1105(5) 0.0604(10) Uani 1 1 d . . . . .
C2 C 0.45995(15) 0.5960(5) 0.2781(6) 0.0755(12) Uani 1 1 d . . . . .
H2A H 0.468779 0.642939 0.162174 0.113 Uiso 1 1 calc R U . . .
H2B H 0.481904 0.501758 0.311342 0.113 Uiso 1 1 calc R U . . .
H2C H 0.463457 0.682548 0.372042 0.113 Uiso 1 1 calc R U . . .
C3 C 0.37485(15) 0.5690(4) 0.3971(5) 0.0567(10) Uani 1 1 d . . . . .
C4 C 0.32526(15) 0.4961(4) 0.3467(5) 0.0522(9) Uani 1 1 d . . . . .
C5 C 0.28692(15) 0.5059(4) 0.4564(5) 0.0532(9) Uani 1 1 d . . . . .
C6 C 0.23717(15) 0.4298(4) 0.4061(5) 0.0579(10) Uani 1 1 d . . . . .
C7 C 0.22368(15) 0.5485(4) 0.6944(5) 0.0592(10) Uani 1 1 d . . . . .
C8 C 0.15332(15) 0.3920(5) 0.5240(6) 0.0708(12) Uani 1 1 d . . . . .
H8A H 0.139877 0.384831 0.645005 0.085 Uiso 1 1 calc R U . . .
H8B H 0.153926 0.277372 0.472737 0.085 Uiso 1 1 calc R U . . .
C9 C 0.11887(19) 0.5068(7) 0.3972(8) 0.1120(19) Uani 1 1 d . . . . .
H9A H 0.116683 0.619076 0.453208 0.134 Uiso 1 1 calc R U . . .
H9B H 0.133884 0.520714 0.279673 0.134 Uiso 1 1 calc R U . . .
C10 C 0.0685(2) 0.4377(9) 0.3641(10) 0.155(3) Uani 1 1 d . . . . .
H10A H 0.052474 0.427650 0.480159 0.186 Uiso 1 1 calc R U . . .
H10B H 0.070142 0.324619 0.309623 0.186 Uiso 1 1 calc R U . . .
C11 C 0.0373(3) 0.5587(13) 0.2315(12) 0.240(5) Uani 1 1 d . . . . .
H11A H 0.010536 0.495296 0.167639 0.360 Uiso 1 1 calc R U . . .
H11B H 0.058749 0.606501 0.143332 0.360 Uiso 1 1 calc R U . . .
H11C H 0.023228 0.649256 0.301402 0.360 Uiso 1 1 calc R U . . .

loop_
_atom_site_aniso_label
_atom_site_aniso_U_11
_atom_site_aniso_U_22
_atom_site_aniso_U_33
_atom_site_aniso_U_23
_atom_site_aniso_U_13
_atom_site_aniso_U_12
S1 0.0907(9) 0.0911(9) 0.0775(8) -0.0213(7) 0.0144(6) -0.0064(7)
S2 0.0759(7) 0.0593(6) 0.0499(5) -0.0102(5) -0.0047(5) -0.0063(5)
S3 0.0816(8) 0.0554(6) 0.0503(6) -0.0094(5) -0.0047(5) -0.0045(5)
S4 0.1024(9) 0.0771(8) 0.0699(7) -0.0159(6) 0.0145(6) 0.0035(7)
O1 0.087(2) 0.0723(18) 0.0578(16) -0.0101(14) -0.0107(14) -0.0158(16)
O2 0.0817(19) 0.0691(18) 0.0547(16) -0.0103(13) -0.0070(13) -0.0153(15)
N1 0.069(2) 0.0494(18) 0.057(2) 0.0052(15) -0.0071(16) -0.0002(16)
N2 0.070(2) 0.0484(17) 0.0502(18) 0.0032(14) -0.0051(16) -0.0029(16)
C1 0.069(3) 0.052(2) 0.059(2) 0.0017(18) -0.0053(19) 0.0002(19)
C2 0.066(3) 0.083(3) 0.075(3) 0.007(2) -0.013(2) -0.002(2)
C3 0.071(3) 0.044(2) 0.054(2) 0.0034(17) -0.008(2) -0.0017(19)
C4 0.072(3) 0.038(2) 0.0463(19) 0.0000(15) -0.0054(19) -0.0014(18)
C5 0.069(2) 0.041(2) 0.0471(19) -0.0015(16) -0.0137(19) -0.0020(18)
C6 0.080(3) 0.046(2) 0.047(2) 0.0033(17) -0.0056(19) 0.0009(19)
C7 0.082(3) 0.043(2) 0.051(2) 0.0008(17) -0.0031(19) 0.006(2)
C8 0.074(3) 0.067(3) 0.071(3) 0.001(2) 0.000(2) -0.007(2)
C9 0.079(3) 0.094(4) 0.159(5) 0.011(4) -0.019(3) -0.006(3)
C10 0.104(5) 0.174(7) 0.181(7) 0.003(5) -0.032(4) 0.001(4)
C11 0.133(6) 0.371(14) 0.206(9) 0.060(9) -0.064(6) 0.063(8)

loop_
_atom_type_symbol
_atom_type_description
_atom_type_scat_dispersion_real
_atom_type_scat_dispersion_imag
_atom_type_scat_source
C C 0.0033 0.0016
;
International Tables for Crystallography
(Vol. C, Tables 4.2.6.8 and 6.1.1.4)
;
H H 0.0000 0.0000
;
International Tables for Crystallography
(Vol. C, Table 6.1.1.4)
;
N N 0.0061 0.0033
;
International Tables for Crystallography
(Vol. C, Tables 4.2.6.8 and 6.1.1.4)
;
O O 0.0106 0.0060
;
International Tables for Crystallography
(Vol. C, Tables 4.2.6.8 and 6.1.1.4)
;
S S 0.1246 0.1234
;
International Tables for Crystallography
(Vol. C, Tables 4.2.6.8 and 6.1.1.4)
;

loop_
_geom_angle_atom_site_label_1
_geom_angle_atom_site_label_2
_geom_angle_atom_site_label_3
_geom_angle
_geom_angle_site_symmetry_1
_geom_angle_site_symmetry_3
_geom_angle_publ_flag
C4 S2 C1 91.41(18) . . ?
C5 S3 C7 91.98(18) . . ?
C1 N1 C3 115.7(3) . . ?
C1 N1 C2 123.0(4) . . ?
C3 N1 C2 121.3(3) . . ?
C7 N2 C6 116.1(3) . . ?
C7 N2 C8 123.9(3) . . ?
C6 N2 C8 120.0(3) . . ?
N1 C1 S1 126.7(3) . . ?
N1 C1 S2 111.3(3) . . ?
S1 C1 S2 121.9(2) . . ?
N1 C2 H2A 109.5 . . ?
N1 C2 H2B 109.5 . . ?
H2A C2 H2B 109.5 . . ?
N1 C2 H2C 109.5 . . ?
H2A C2 H2C 109.5 . . ?
H2B C2 H2C 109.5 . . ?
O1 C3 N1 124.1(4) . . ?
O1 C3 C4 125.4(4) . . ?
N1 C3 C4 110.5(3) . . ?
C5 C4 C3 122.7(3) . . ?
C5 C4 S2 126.3(3) . . ?
C3 C4 S2 111.0(3) . . ?
C4 C5 C6 122.5(3) . . ?
C4 C5 S3 127.2(3) . . ?
C6 C5 S3 110.3(3) . . ?
O2 C6 N2 124.6(4) . . ?
O2 C6 C5 124.8(4) . . ?
N2 C6 C5 110.6(3) . . ?
N2 C7 S4 127.3(3) . . ?
N2 C7 S3 111.0(3) . . ?
S4 C7 S3 121.7(2) . . ?
N2 C8 C9 111.0(3) . . ?
N2 C8 H8A 109.4 . . ?
C9 C8 H8A 109.4 . . ?
N2 C8 H8B 109.4 . . ?
C9 C8 H8B 109.4 . . ?
H8A C8 H8B 108.0 . . ?
C10 C9 C8 112.8(5) . . ?
C10 C9 H9A 109.0 . . ?
C8 C9 H9A 109.0 . . ?
C10 C9 H9B 109.0 . . ?
C8 C9 H9B 109.0 . . ?
H9A C9 H9B 107.8 . . ?
C9 C10 C11 109.0(6) . . ?
C9 C10 H10A 109.9 . . ?
C11 C10 H10A 109.9 . . ?
C9 C10 H10B 109.9 . . ?
C11 C10 H10B 109.9 . . ?
H10A C10 H10B 108.3 . . ?
C10 C11 H11A 109.5 . . ?
C10 C11 H11B 109.5 . . ?
H11A C11 H11B 109.5 . . ?
C10 C11 H11C 109.5 . . ?
H11A C11 H11C 109.5 . . ?
H11B C11 H11C 109.5 . . ?

loop_
_geom_bond_atom_site_label_1
_geom_bond_atom_site_label_2
_geom_bond_distance
_geom_bond_site_symmetry_2
_geom_bond_publ_flag
S1 C1 1.621(4) . ?
S2 C4 1.740(4) . ?
S2 C1 1.748(4) . ?
S3 C5 1.735(4) . ?
S3 C7 1.753(4) . ?
S4 C7 1.622(4) . ?
O1 C3 1.209(4) . ?
O2 C6 1.211(4) . ?
N1 C1 1.376(4) . ?
N1 C3 1.384(5) . ?
N1 C2 1.464(5) . ?
N2 C7 1.370(4) . ?
N2 C6 1.382(5) . ?
N2 C8 1.455(5) . ?
C2 H2A 0.9600 . ?
C2 H2B 0.9600 . ?
C2 H2C 0.9600 . ?
C3 C4 1.460(5) . ?
C4 C5 1.335(5) . ?
C5 C6 1.474(5) . ?
C8 C9 1.542(6) . ?
C8 H8A 0.9700 . ?
C8 H8B 0.9700 . ?
C9 C10 1.449(7) . ?
C9 H9A 0.9700 . ?
C9 H9B 0.9700 . ?
C10 C11 1.549(9) . ?
C10 H10A 0.9700 . ?
C10 H10B 0.9700 . ?
C11 H11A 0.9600 . ?
C11 H11B 0.9600 . ?
C11 H11C 0.9600 . ?

loop_
_geom_torsion_atom_site_label_1
_geom_torsion_atom_site_label_2
_geom_torsion_atom_site_label_3
_geom_torsion_atom_site_label_4
_geom_torsion
_geom_torsion_site_symmetry_1
_geom_torsion_site_symmetry_2
_geom_torsion_site_symmetry_3
_geom_torsion_site_symmetry_4
_geom_torsion_publ_flag
C3 N1 C1 S1 -178.5(3) . . . . ?
C2 N1 C1 S1 1.9(5) . . . . ?
C3 N1 C1 S2 1.4(4) . . . . ?
C2 N1 C1 S2 -178.2(3) . . . . ?
C4 S2 C1 N1 -2.0(3) . . . . ?
C4 S2 C1 S1 177.9(3) . . . . ?
C1 N1 C3 O1 -179.9(3) . . . . ?
C2 N1 C3 O1 -0.3(6) . . . . ?
C1 N1 C3 C4 0.3(4) . . . . ?
C2 N1 C3 C4 179.9(3) . . . . ?
O1 C3 C4 C5 -1.6(6) . . . . ?
N1 C3 C4 C5 178.3(3) . . . . ?
O1 C3 C4 S2 178.4(3) . . . . ?
N1 C3 C4 S2 -1.8(4) . . . . ?
C1 S2 C4 C5 -177.9(3) . . . . ?
C1 S2 C4 C3 2.2(3) . . . . ?
C3 C4 C5 C6 -179.1(3) . . . . ?
S2 C4 C5 C6 1.0(5) . . . . ?
C3 C4 C5 S3 -0.7(5) . . . . ?
S2 C4 C5 S3 179.3(2) . . . . ?
C7 S3 C5 C4 179.7(3) . . . . ?
C7 S3 C5 C6 -1.8(3) . . . . ?
C7 N2 C6 O2 178.5(3) . . . . ?
C8 N2 C6 O2 1.0(5) . . . . ?
C7 N2 C6 C5 -0.9(4) . . . . ?
C8 N2 C6 C5 -178.5(3) . . . . ?
C4 C5 C6 O2 1.0(6) . . . . ?
S3 C5 C6 O2 -177.6(3) . . . . ?
C4 C5 C6 N2 -179.5(3) . . . . ?
S3 C5 C6 N2 1.9(4) . . . . ?
C6 N2 C7 S4 -179.6(3) . . . . ?
C8 N2 C7 S4 -2.1(5) . . . . ?
C6 N2 C7 S3 -0.5(4) . . . . ?
C8 N2 C7 S3 177.0(3) . . . . ?
C5 S3 C7 N2 1.4(3) . . . . ?
C5 S3 C7 S4 -179.5(2) . . . . ?
C7 N2 C8 C9 101.9(4) . . . . ?
C6 N2 C8 C9 -80.7(5) . . . . ?
N2 C8 C9 C10 176.0(5) . . . . ?
C8 C9 C10 C11 -178.4(5) . . . . ?
